data_4517643
loop_
_publ_author_name
'Luo, Xu-Feng'
'Han, Hua-Bo'
'Yan, Zhi-Ping'
'Wu, Zheng-Guang'
'Su, Jian'
'Zou, Jian-Wei'
'Zhu, Zi-Qi'
'Zheng, You-Xuan'
'Zuo, Jing-Lin'

_publ_section_title
;
 Multi-color Circularly Polarized Photoluminescence and
 Electroluminescence with 1,2-Diaminecyclohexane Enantiomers.
;
_journal_name_full 'ACS applied materials &amp; interfaces'
_journal_paper_doi 10.1021/acsami.0c02400
_journal_year 2020
_chemical_formula_moiety 'C16 H18 N4'
_chemical_formula_sum 'C16 H18 N4'
_chemical_formula_weight 266.34
_space_group_IT_number 14
_space_group_name_Hall '-P 2ybc'
_space_group_name_H-M_alt 'P 1 21/c 1'
_symmetry_cell_setting monoclinic
_symmetry_space_group_name_H-M 'P 1 21/c 1'
_atom_sites_solution_hydrogens geom
_atom_sites_solution_primary direct
_atom_sites_solution_secondary difmap
_audit_creation_method SHELXL-97
_cell_angle_alpha 90.00(3)
_cell_angle_beta 93.10(3)
_cell_angle_gamma 90.00(3)
_cell_formula_units_Z 4
_cell_length_a 10.274(2)
_cell_length_b 8.370(2)
_cell_length_c 16.094(3)
_cell_measurement_reflns_used 5457
_cell_measurement_temperature 190(2)
_cell_measurement_theta_max 53.86
_cell_measurement_theta_min 3.74
_cell_volume 1382.0(5)
_computing_cell_refinement 'Bruker SAINT'
_computing_data_collection 'Bruker APEX2'
_computing_data_reduction 'Bruker SAINT'
_computing_molecular_graphics 'Bruker SHELXTL'
_computing_publication_material 'Bruker SHELXTL'
_computing_structure_refinement 'SHELXL-97 (Sheldrick, 1997)'
_computing_structure_solution 'SHELXS-97 (Sheldrick, 1990)'
_diffrn_ambient_temperature 190(2)
_diffrn_measured_fraction_theta_full 0.989
_diffrn_measured_fraction_theta_max 0.989
_diffrn_measurement_device_type 'Bruker APEX-II CCD'
_diffrn_measurement_method '\f and \w scans'
_diffrn_radiation_monochromator graphite
_diffrn_radiation_source 'fine-focus sealed tube'
_diffrn_radiation_type 'Ga K\a'
_diffrn_radiation_wavelength 1.34139
_diffrn_reflns_av_R_equivalents 0.0334
_diffrn_reflns_av_sigmaI/netI 0.0304
_diffrn_reflns_limit_h_max 11
_diffrn_reflns_limit_h_min -12
_diffrn_reflns_limit_k_max 8
_diffrn_reflns_limit_k_min -10
_diffrn_reflns_limit_l_max 19
_diffrn_reflns_limit_l_min -19
_diffrn_reflns_number 9034
_diffrn_reflns_theta_full 54.04
_diffrn_reflns_theta_max 54.04
_diffrn_reflns_theta_min 3.75
_exptl_absorpt_coefficient_mu 0.395
_exptl_absorpt_correction_type none
_exptl_crystal_colour YELLOW
_exptl_crystal_density_diffrn 1.280
_exptl_crystal_density_method 'not measured'
_exptl_crystal_description BLOCK
_exptl_crystal_F_000 568.0
_refine_diff_density_max 0.515
_refine_diff_density_min -0.568
_refine_diff_density_rms 0.074
_refine_ls_extinction_method none
_refine_ls_goodness_of_fit_ref 1.115
_refine_ls_hydrogen_treatment mixed
_refine_ls_matrix_type full
_refine_ls_number_parameters 183
_refine_ls_number_reflns 2506
_refine_ls_number_restraints 145
_refine_ls_restrained_S_all 1.133
_refine_ls_R_factor_all 0.1462
_refine_ls_R_factor_gt 0.1345
_refine_ls_shift/su_max 0.000
_refine_ls_shift/su_mean 0.000
_refine_ls_structure_factor_coef Fsqd
_refine_ls_weighting_details 'calc w=1/[\s^2^(Fo^2^)+(0.0036P)^2^+6.8466P] where P=(Fo^2^+2Fc^2^)/3'
_refine_ls_weighting_scheme calc
_refine_ls_wR_factor_gt 0.2601
_refine_ls_wR_factor_ref 0.2654
_reflns_number_gt 2149
_reflns_number_total 2506
_reflns_threshold_expression >2sigma(I)
_cod_data_source_file am0c02400_si_005.cif
_cod_data_source_block 111_a
_cod_depositor_comments
;
The following automatic conversions were performed:

data item '_symmetry_cell_setting' value 'Monoclinic' was changed to
'monoclinic' in accordance with the
/home/data/users/saulius/crontab/automatic-downloads/rss-feeds/ACS/lib/dictionaries/cif_core.dic
dictionary named 'cif_core.dic' version 2.4.2 last updated on
2011-04-26.

Automatic conversion script
Id: cif_fix_values 7556 2019-12-06 15:28:31Z antanas 
;
_cod_original_cell_volume 1381.9(5)
_cod_original_sg_symbol_H-M P2(1)/c
_cod_database_code 4517643

loop_
_symmetry_equiv_pos_as_xyz
'x, y, z'
'-x, y+1/2, -z+1/2'
'-x, -y, -z'
'x, -y-1/2, z-1/2'

loop_
_atom_site_label
_atom_site_type_symbol
_atom_site_fract_x
_atom_site_fract_y
_atom_site_fract_z
_atom_site_U_iso_or_equiv
_atom_site_adp_type
_atom_site_occupancy
_atom_site_symmetry_multiplicity
_atom_site_calc_flag
_atom_site_refinement_flags
_atom_site_disorder_assembly
_atom_site_disorder_group
N3 N 0.9085(5) 1.0662(6) 0.3915(3) 0.0559(13) Uani 1 1 d U . .
N1 N 0.6544(4) 0.3476(5) 0.4832(2) 0.0489(12) Uani 1 1 d U . .
N2 N 0.8470(4) 0.4845(5) 0.5889(3) 0.0480(12) Uani 1 1 d U . .
C1 C 0.7096(5) 0.7269(6) 0.3755(3) 0.0356(11) Uani 1 1 d U . .
C2 C 0.8040(5) 0.5624(6) 0.5186(3) 0.0373(11) Uani 1 1 d U . .
C3 C 0.7035(5) 0.4941(6) 0.4641(3) 0.0350(11) Uani 1 1 d U . .
C4 C 0.8543(5) 0.7114(6) 0.4970(3) 0.0370(11) Uani 1 1 d U . .
H4 H 0.9211 0.7585 0.5321 0.044 Uiso 1 1 calc R . .
C5 C 0.8096(4) 0.7914(6) 0.4266(3) 0.0356(11) Uani 1 1 d U . .
C6 C 0.8635(5) 0.9452(6) 0.4073(3) 0.0393(12) Uani 1 1 d U . .
C7 C 0.6583(5) 0.5797(6) 0.3945(3) 0.0374(11) Uani 1 1 d U . .
H7 H 0.5904 0.5360 0.3591 0.045 Uiso 1 1 calc R . .
N4 N 0.6176(6) 0.8875(7) 0.2475(3) 0.0719(17) Uani 1 1 d U . .
C8 C 0.6590(5) 0.8142(6) 0.3041(3) 0.0465(13) Uani 1 1 d U . .
C9 C 0.6425(6) 0.1103(7) 0.5736(4) 0.0579(16) Uani 1 1 d U . .
H9A H 0.5497 0.1351 0.5811 0.069 Uiso 1 1 calc R . .
H9B H 0.6459 0.0356 0.5261 0.069 Uiso 1 1 calc R . .
C10 C 0.8391(5) 0.2573(7) 0.6860(3) 0.0493(14) Uani 1 1 d U . .
H10A H 0.9321 0.2328 0.6788 0.059 Uiso 1 1 calc R . .
H10B H 0.8351 0.3309 0.7339 0.059 Uiso 1 1 calc R . .
C16 C 0.9428(7) 0.5658(8) 0.6446(4) 0.073(2) Uani 1 1 d U . .
H16A H 1.0247 0.5781 0.6167 0.109 Uiso 1 1 calc R . .
H16B H 0.9584 0.5024 0.6954 0.109 Uiso 1 1 calc R . .
H16C H 0.9096 0.6714 0.6591 0.109 Uiso 1 1 calc R . .
C15 C 0.5579(7) 0.2758(8) 0.4247(4) 0.081(3) Uani 1 1 d U . .
H15A H 0.4815 0.3457 0.4184 0.121 Uiso 1 1 calc R . .
H15B H 0.5316 0.1715 0.4459 0.121 Uiso 1 1 calc R . .
H15C H 0.5958 0.2619 0.3706 0.121 Uiso 1 1 calc R . .
C11 C 0.7114(8) 0.2626(8) 0.5520(4) 0.089(2) Uani 1 1 d U . .
H11 H 0.7841 0.2123 0.5223 0.107 Uiso 1 1 calc R . .
C12 C 0.7861(7) 0.3410(9) 0.6104(4) 0.079(2) Uani 1 1 d U . .
H12 H 0.7118 0.3927 0.6378 0.095 Uiso 1 1 calc R . .
C13 C 0.7718(9) 0.1075(10) 0.7063(5) 0.116(3) Uani 1 1 d DU . .
H13A H 0.8397 0.0318 0.7276 0.139 Uiso 1 1 calc R . .
H13B H 0.7166 0.1315 0.7533 0.139 Uiso 1 1 calc R . .
C14 C 0.6968(9) 0.0288(9) 0.6495(5) 0.106(3) Uani 1 1 d DU . .
H14A H 0.6223 -0.0155 0.6784 0.127 Uiso 1 1 calc R . .
H14B H 0.7482 -0.0635 0.6309 0.127 Uiso 1 1 calc R . .

loop_
_atom_site_aniso_label
_atom_site_aniso_U_11
_atom_site_aniso_U_22
_atom_site_aniso_U_33
_atom_site_aniso_U_23
_atom_site_aniso_U_13
_atom_site_aniso_U_12
N3 0.070(3) 0.047(3) 0.050(3) 0.002(2) -0.007(2) -0.019(2)
N1 0.063(3) 0.045(3) 0.036(2) 0.006(2) -0.021(2) -0.026(2)
N2 0.057(3) 0.044(3) 0.040(2) 0.005(2) -0.023(2) -0.020(2)
C1 0.042(3) 0.037(3) 0.028(2) 0.000(2) -0.0041(19) -0.005(2)
C2 0.041(3) 0.040(3) 0.031(2) -0.002(2) -0.0057(19) -0.009(2)
C3 0.041(3) 0.035(3) 0.028(2) -0.0010(19) -0.0057(19) -0.007(2)
C4 0.038(3) 0.037(3) 0.034(2) -0.008(2) -0.007(2) -0.007(2)
C5 0.036(3) 0.039(3) 0.032(2) -0.002(2) 0.0036(19) -0.010(2)
C6 0.048(3) 0.036(3) 0.034(2) -0.002(2) -0.001(2) -0.007(2)
C7 0.039(3) 0.041(3) 0.031(2) -0.002(2) -0.0081(19) -0.010(2)
N4 0.095(4) 0.066(4) 0.051(3) 0.015(3) -0.027(3) -0.030(3)
C8 0.057(3) 0.042(3) 0.039(3) 0.006(2) -0.011(2) -0.014(3)
C9 0.070(4) 0.047(3) 0.053(3) 0.016(3) -0.026(3) -0.029(3)
C10 0.044(3) 0.061(3) 0.041(3) 0.014(3) -0.012(2) -0.014(3)
C16 0.096(5) 0.062(4) 0.054(3) 0.013(3) -0.047(3) -0.039(4)
C15 0.113(6) 0.068(4) 0.055(4) 0.020(3) -0.047(4) -0.055(4)
C11 0.125(5) 0.060(4) 0.074(4) 0.026(3) -0.062(4) -0.049(4)
C12 0.084(4) 0.085(5) 0.065(4) 0.033(3) -0.042(3) -0.048(4)
C13 0.134(6) 0.108(6) 0.096(5) 0.066(4) -0.067(5) -0.075(5)
C14 0.135(5) 0.077(4) 0.097(5) 0.042(4) -0.064(4) -0.057(4)

loop_
_atom_type_symbol
_atom_type_description
_atom_type_scat_dispersion_real
_atom_type_scat_dispersion_imag
_atom_type_scat_source
C C 0.0181 0.0091 'International Tables Vol C Tables 4.2.6.8 and 6.1.1.4'
H H 0.0000 0.0000 'International Tables Vol C Tables 4.2.6.8 and 6.1.1.4'
F F 0.0727 0.0534 'International Tables Vol C Tables 4.2.6.8 and 6.1.1.4'
N N 0.0311 0.0180 'International Tables Vol C Tables 4.2.6.8 and 6.1.1.4'

loop_
_geom_angle_atom_site_label_1
_geom_angle_atom_site_label_2
_geom_angle_atom_site_label_3
_geom_angle
_geom_angle_site_symmetry_1
_geom_angle_site_symmetry_3
_geom_angle_publ_flag
C3 N1 C11 119.0(4) . . ?
C3 N1 C15 118.1(4) . . ?
C11 N1 C15 122.4(5) . . ?
C2 N2 C12 119.1(4) . . ?
C2 N2 C16 117.7(4) . . ?
C12 N2 C16 122.7(4) . . ?
C7 C1 C5 119.7(4) . . ?
C7 C1 C8 120.3(4) . . ?
C5 C1 C8 120.0(4) . . ?
N2 C2 C4 121.7(4) . . ?
N2 C2 C3 120.6(4) . . ?
C4 C2 C3 117.8(4) . . ?
N1 C3 C7 122.2(4) . . ?
N1 C3 C2 118.7(4) . . ?
C7 C3 C2 119.0(4) . . ?
C5 C4 C2 121.8(4) . . ?
C5 C4 H4 119.1 . . ?
C2 C4 H4 119.1 . . ?
C4 C5 C1 120.1(4) . . ?
C4 C5 C6 119.8(4) . . ?
C1 C5 C6 120.0(4) . . ?
N3 C6 C5 178.7(6) . . ?
C1 C7 C3 121.6(4) . . ?
C1 C7 H7 119.2 . . ?
C3 C7 H7 119.2 . . ?
N4 C8 C1 178.5(6) . . ?
C14 C9 C11 114.8(5) . . ?
C14 C9 H9A 108.6 . . ?
C11 C9 H9A 108.6 . . ?
C14 C9 H9B 108.6 . . ?
C11 C9 H9B 108.6 . . ?
H9A C9 H9B 107.6 . . ?
C13 C10 C12 115.4(5) . . ?
C13 C10 H10A 108.4 . . ?
C12 C10 H10A 108.4 . . ?
C13 C10 H10B 108.4 . . ?
C12 C10 H10B 108.4 . . ?
H10A C10 H10B 107.5 . . ?
N2 C16 H16A 109.5 . . ?
N2 C16 H16B 109.5 . . ?
H16A C16 H16B 109.5 . . ?
N2 C16 H16C 109.5 . . ?
H16A C16 H16C 109.5 . . ?
H16B C16 H16C 109.5 . . ?
N1 C15 H15A 109.5 . . ?
N1 C15 H15B 109.5 . . ?
H15A C15 H15B 109.5 . . ?
N1 C15 H15C 109.5 . . ?
H15A C15 H15C 109.5 . . ?
H15B C15 H15C 109.5 . . ?
C12 C11 N1 119.7(6) . . ?
C12 C11 C9 120.4(6) . . ?
N1 C11 C9 115.2(5) . . ?
C12 C11 H11 97.3 . . ?
N1 C11 H11 97.3 . . ?
C9 C11 H11 97.3 . . ?
C11 C12 N2 119.1(5) . . ?
C11 C12 C10 120.7(6) . . ?
N2 C12 C10 117.3(5) . . ?
C11 C12 H12 95.7 . . ?
N2 C12 H12 95.7 . . ?
C10 C12 H12 95.7 . . ?
C14 C13 C10 121.7(6) . . ?
C14 C13 H13A 106.9 . . ?
C10 C13 H13A 106.9 . . ?
C14 C13 H13B 106.9 . . ?
C10 C13 H13B 106.9 . . ?
H13A C13 H13B 106.7 . . ?
C13 C14 C9 121.0(6) . . ?
C13 C14 H14A 107.1 . . ?
C9 C14 H14A 107.1 . . ?
C13 C14 H14B 107.1 . . ?
C9 C14 H14B 107.1 . . ?
H14A C14 H14B 106.8 . . ?

loop_
_geom_bond_atom_site_label_1
_geom_bond_atom_site_label_2
_geom_bond_distance
_geom_bond_site_symmetry_2
_geom_bond_publ_flag
N3 C6 1.148(6) . ?
N1 C3 1.368(6) . ?
N1 C11 1.416(7) . ?
N1 C15 1.459(6) . ?
N2 C2 1.359(6) . ?
N2 C12 1.406(7) . ?
N2 C16 1.464(6) . ?
C1 C7 1.381(7) . ?
C1 C5 1.389(6) . ?
C1 C8 1.436(7) . ?
C2 C4 1.401(7) . ?
C2 C3 1.437(6) . ?
C3 C7 1.387(6) . ?
C4 C5 1.374(6) . ?
C4 H4 0.9500 . ?
C5 C6 1.441(7) . ?
C7 H7 0.9500 . ?
N4 C8 1.159(7) . ?
C9 C14 1.481(8) . ?
C9 C11 1.508(8) . ?
C9 H9A 0.9900 . ?
C9 H9B 0.9900 . ?
C10 C13 1.477(8) . ?
C10 C12 1.481(7) . ?
C10 H10A 0.9900 . ?
C10 H10B 0.9900 . ?
C16 H16A 0.9800 . ?
C16 H16B 0.9800 . ?
C16 H16C 0.9800 . ?
C15 H15A 0.9800 . ?
C15 H15B 0.9800 . ?
C15 H15C 0.9800 . ?
C11 C12 1.352(8) . ?
C11 H11 1.0000 . ?
C12 H12 1.0000 . ?
C13 C14 1.337(7) . ?
C13 H13A 0.9900 . ?
C13 H13B 0.9900 . ?
C14 H14A 0.9900 . ?
C14 H14B 0.9900 . ?
